data_7714019
loop_
_publ_author_name
'Ali, Asgar'
'Ahmed, Zubair'
'Rahisuddin, ?'
'Iftikhar, K.'

_publ_section_title
;
 Pure red-light emitting europium based complexes as efficient UV light
 converters: synthesis, crystal structure and photoluminescence
 properties.
;
_journal_name_full 'Dalton transactions (Cambridge, England : 2003)'
_journal_paper_doi 10.1039/d3dt01536j
_journal_year 2023
_chemical_formula_moiety 'C37 H36 Eu F21 N2 O6'
_chemical_formula_sum 'C37 H36 Eu F21 N2 O6'
_chemical_formula_weight 1155.64
_chemical_name_systematic '[Eu(fod)3(bzi)]'
_space_group_crystal_system monoclinic
_space_group_IT_number 14
_space_group_name_Hall '-P 2ybc'
_space_group_name_H-M_alt 'P 1 21/c 1'
_atom_sites_solution_hydrogens mixed
_audit_creation_method SHELXL-2018/3
_audit_update_record
;
2023-03-24 deposited with the CCDC.	2023-08-23 downloaded from the CCDC.
;
_cell_angle_alpha 90
_cell_angle_beta 111.345(6)
_cell_angle_gamma 90
_cell_formula_units_Z 4
_cell_length_a 15.521(2)
_cell_length_b 17.684(3)
_cell_length_c 18.449(3)
_cell_measurement_reflns_used 9731
_cell_measurement_temperature 200(2)
_cell_measurement_theta_max 70.56
_cell_measurement_theta_min 2.57
_cell_volume 4716.4(13)
_computing_cell_refinement 'APEX3/SAINT (Bruker, 2016)'
_computing_data_collection 'APEX3 (Bruker, 2016)'
_computing_data_reduction 'SAINT/XPREP (Bruker, 2016)'
_computing_molecular_graphics 'ORTEP3 (Farrugia, 1997) and Mercury (Bruno et al., 2002)'
_computing_publication_material 'SHELXL-2018/3 (Sheldrick, 2018)'
_computing_structure_refinement 'SHELXL-2018/3 (Sheldrick, 2018)'
_computing_structure_solution 'SHELXT-2018/2 (Sheldrick, 2018)'
_diffrn_ambient_temperature 200(2)
_diffrn_measured_fraction_theta_full 0.996
_diffrn_measured_fraction_theta_max 0.990
_diffrn_measurement_device_type 'Bruker D8 VENTURE diffractometer with PHOTON II detector'
_diffrn_measurement_method '\w and \f scan'
_diffrn_radiation_source 'micro-focus sealed tube'
_diffrn_radiation_type CuK\a
_diffrn_radiation_wavelength 1.54178
_diffrn_reflns_av_R_equivalents 0.0919
_diffrn_reflns_av_unetI/netI 0.0452
_diffrn_reflns_Laue_measured_fraction_full 0.996
_diffrn_reflns_Laue_measured_fraction_max 0.990
_diffrn_reflns_limit_h_max 18
_diffrn_reflns_limit_h_min -18
_diffrn_reflns_limit_k_max 21
_diffrn_reflns_limit_k_min -21
_diffrn_reflns_limit_l_max 22
_diffrn_reflns_limit_l_min -21
_diffrn_reflns_number 95947
_diffrn_reflns_point_group_measured_fraction_full 0.996
_diffrn_reflns_point_group_measured_fraction_max 0.990
_diffrn_reflns_theta_full 67.679
_diffrn_reflns_theta_max 70.831
_diffrn_reflns_theta_min 3.950
_exptl_absorpt_coefficient_mu 10.685
_exptl_absorpt_correction_T_max 0.7536
_exptl_absorpt_correction_T_min 0.3866
_exptl_absorpt_correction_type multi-scan
_exptl_absorpt_process_details 'SADABS (Bruker, 2016)'
_exptl_crystal_colour colourless
_exptl_crystal_density_diffrn 1.628
_exptl_crystal_description block
_exptl_crystal_F_000 2288
_exptl_crystal_recrystallization_method 'Re-crystallisation from solvent'
_exptl_crystal_size_max 0.150
_exptl_crystal_size_mid 0.120
_exptl_crystal_size_min 0.080
_refine_diff_density_max 1.167
_refine_diff_density_min -0.901
_refine_diff_density_rms 0.098
_refine_ls_extinction_coef 0.0049(3)
_refine_ls_extinction_expression Fc^*^=kFc[1+0.001xFc^2^\l^3^/sin(2\q)]^-1/4^
_refine_ls_extinction_method 'SHELXL-2018/3 (Sheldrick 2018)'
_refine_ls_goodness_of_fit_ref 1.119
_refine_ls_hydrogen_treatment mixed
_refine_ls_matrix_type full
_refine_ls_number_parameters 679
_refine_ls_number_reflns 9001
_refine_ls_number_restraints 271
_refine_ls_restrained_S_all 1.121
_refine_ls_R_factor_all 0.0714
_refine_ls_R_factor_gt 0.0620
_refine_ls_shift/su_max 0.001
_refine_ls_shift/su_mean 0.000
_refine_ls_structure_factor_coef Fsqd
_refine_ls_weighting_details 'w=1/[\s^2^(Fo^2^)+(0.1220P)^2^+2.0012P] where P=(Fo^2^+2Fc^2^)/3'
_refine_ls_weighting_scheme calc
_refine_ls_wR_factor_gt 0.1751
_refine_ls_wR_factor_ref 0.1855
_reflns_Friedel_coverage 0.000
_reflns_number_gt 7524
_reflns_number_total 9001
_reflns_threshold_expression 'I > 2\s(I)'
_cod_data_source_file d3dt01536j2.cif
_cod_data_source_block shelx
_cod_original_cell_volume 4716.3(12)
_cod_original_sg_symbol_H-M 'P 21/c'
_cod_database_code 7714019
_shelx_shelxl_version_number 2018/3
_shelx_space_group_comment
;
The symmetry employed for this shelxl refinement is uniquely defined
by the following loop, which should always be used as a source of
symmetry information in preference to the above space-group names.
They are only intended as comments.
;
_shelx_estimated_absorpt_t_min 0.297
_shelx_estimated_absorpt_t_max 0.482

loop_
_space_group_symop_operation_xyz
'x, y, z'
'-x, y+1/2, -z+1/2'
'-x, -y, -z'
'x, -y-1/2, z-1/2'

loop_
_atom_site_label
_atom_site_type_symbol
_atom_site_fract_x
_atom_site_fract_y
_atom_site_fract_z
_atom_site_U_iso_or_equiv
_atom_site_adp_type
_atom_site_occupancy
_atom_site_site_symmetry_order
_atom_site_calc_flag
_atom_site_refinement_flags_posn
_atom_site_refinement_flags_adp
_atom_site_refinement_flags_occupancy
_atom_site_disorder_assembly
_atom_site_disorder_group
Eu1 Eu 0.33045(2) 0.35698(2) 0.34226(2) 0.04788(17) Uani 1 1 d . . . . .
C1 C 0.3668(4) 0.4554(3) 0.5189(3) 0.0535(11) Uani 1 1 d . . . . .
C2 C 0.2761(4) 0.4808(3) 0.5006(3) 0.0636(13) Uani 1 1 d . . . . .
H2 H 0.227811 0.465555 0.454060 0.076 Uiso 1 1 calc R U . . .
C3 C 0.2596(5) 0.5291(4) 0.5530(4) 0.0756(16) Uani 1 1 d . . . . .
H3 H 0.198527 0.547248 0.542121 0.091 Uiso 1 1 calc R U . . .
C4 C 0.3300(5) 0.5519(4) 0.6214(4) 0.0769(17) Uani 1 1 d . . . . .
H4 H 0.315764 0.585394 0.655807 0.092 Uiso 1 1 calc R U . . .
C5 C 0.4194(5) 0.5271(4) 0.6402(4) 0.0694(15) Uani 1 1 d . . . . .
H5 H 0.467282 0.542307 0.686953 0.083 Uiso 1 1 calc R U . . .
C6 C 0.4365(4) 0.4788(3) 0.5876(3) 0.0550(12) Uani 1 1 d . . . . .
C7 C 0.4942(4) 0.4061(3) 0.5197(3) 0.0525(11) Uani 1 1 d . . . . .
H7 H 0.538026 0.378859 0.505019 0.063 Uiso 1 1 calc R U . . .
C8 C 0.1369(7) 0.6352(5) 0.3243(7) 0.101(3) Uani 1 1 d . . . . .
C9 C 0.2315(6) 0.6489(3) 0.3229(5) 0.081(2) Uani 1 1 d . . . . .
C10 C 0.2540(4) 0.6078(3) 0.2582(4) 0.0668(14) Uani 1 1 d . . . . .
C11 C 0.2431(4) 0.5218(3) 0.2551(3) 0.0563(12) Uani 1 1 d . . . . .
C12 C 0.1698(4) 0.4929(3) 0.1968(3) 0.0667(14) Uani 1 1 d . . . . .
H12 H 0.132142 0.526867 0.158445 0.080 Uiso 1 1 calc R U . . .
C13 C 0.1451(4) 0.4146(3) 0.1888(3) 0.0561(12) Uani 1 1 d . . . . .
C14 C 0.0585(4) 0.3905(4) 0.1203(3) 0.0691(15) Uani 1 1 d . . . . .
C15 C 0.0452(6) 0.3053(4) 0.1222(4) 0.089(2) Uani 1 1 d . . . . .
H15A H 0.101364 0.279535 0.122770 0.134 Uiso 1 1 calc R U . . .
H15B H -0.007268 0.289785 0.075995 0.134 Uiso 1 1 calc R U . . .
H15C H 0.033059 0.291772 0.169104 0.134 Uiso 1 1 calc R U . . .
C16 C -0.0250(5) 0.4325(5) 0.1260(5) 0.094(2) Uani 1 1 d . . . . .
H16A H -0.025736 0.426746 0.178627 0.140 Uiso 1 1 calc R U . . .
H16B H -0.082039 0.411300 0.088182 0.140 Uiso 1 1 calc R U . . .
H16C H -0.020833 0.486249 0.114886 0.140 Uiso 1 1 calc R U . . .
C17 C 0.0730(6) 0.4133(4) 0.0452(4) 0.087(2) Uani 1 1 d . . . . .
H17A H 0.073113 0.468527 0.041248 0.131 Uiso 1 1 calc R U . . .
H17B H 0.022898 0.392443 0.000224 0.131 Uiso 1 1 calc R U . . .
H17C H 0.132430 0.393346 0.046327 0.131 Uiso 1 1 calc R U . . .
C18 C -0.0628(9) 0.3549(7) 0.3952(9) 0.119(4) Uani 1 1 d . . . . .
C19 C 0.0173(5) 0.3394(5) 0.3692(5) 0.0813(19) Uani 1 1 d . . . . .
C20 C 0.0914(5) 0.2834(4) 0.4160(4) 0.0763(17) Uani 1 1 d . . . . .
C21 C 0.1669(4) 0.2700(4) 0.3840(3) 0.0655(14) Uani 1 1 d . . . . .
C22 C 0.1665(5) 0.2031(4) 0.3457(5) 0.0777(17) Uani 1 1 d . . . . .
H22 H 0.118739 0.167462 0.340316 0.093 Uiso 1 1 calc R U . . .
C23 C 0.2343(5) 0.1856(4) 0.3143(4) 0.0760(17) Uani 1 1 d . . . . .
C24 C 0.2315(6) 0.1086(4) 0.2752(6) 0.109(3) Uani 1 1 d D U . . .
C25 C 0.1799(14) 0.0474(8) 0.3089(13) 0.129(6) Uani 0.536(14) 1 d D U P A 1
H25A H 0.113154 0.057279 0.287899 0.194 Uiso 0.536(14) 1 calc R U P A 1
H25B H 0.202949 0.050959 0.365766 0.194 Uiso 0.536(14) 1 calc R U P A 1
H25C H 0.191865 -0.003378 0.293551 0.194 Uiso 0.536(14) 1 calc R U P A 1
C26 C 0.1852(16) 0.1130(11) 0.1931(9) 0.136(7) Uani 0.536(14) 1 d D U P A 1
H26A H 0.212548 0.153481 0.172254 0.204 Uiso 0.536(14) 1 calc R U P A 1
H26B H 0.119445 0.123708 0.181002 0.204 Uiso 0.536(14) 1 calc R U P A 1
H26C H 0.191542 0.064707 0.169394 0.204 Uiso 0.536(14) 1 calc R U P A 1
C27 C 0.3294(10) 0.0793(9) 0.3021(12) 0.125(7) Uani 0.536(14) 1 d D U P A 1
H27A H 0.329646 0.028479 0.280921 0.188 Uiso 0.536(14) 1 calc R U P A 1
H27B H 0.355093 0.077155 0.359069 0.188 Uiso 0.536(14) 1 calc R U P A 1
H27C H 0.367156 0.113141 0.283736 0.188 Uiso 0.536(14) 1 calc R U P A 1
C25' C 0.1310(11) 0.0886(13) 0.2218(14) 0.132(8) Uani 0.464(14) 1 d D U P A 2
H25D H 0.132333 0.055285 0.179732 0.198 Uiso 0.464(14) 1 calc R U P A 2
H25E H 0.097395 0.135075 0.199458 0.198 Uiso 0.464(14) 1 calc R U P A 2
H25F H 0.099774 0.062800 0.252355 0.198 Uiso 0.464(14) 1 calc R U P A 2
C26' C 0.2795(18) 0.1221(12) 0.2145(14) 0.147(9) Uani 0.464(14) 1 d D U P A 2
H26D H 0.344059 0.136955 0.241948 0.221 Uiso 0.464(14) 1 calc R U P A 2
H26E H 0.246930 0.162268 0.178391 0.221 Uiso 0.464(14) 1 calc R U P A 2
H26F H 0.277423 0.075306 0.185399 0.221 Uiso 0.464(14) 1 calc R U P A 2
C27' C 0.2744(19) 0.0496(12) 0.3271(14) 0.159(10) Uani 0.464(14) 1 d D U P A 2
H27D H 0.341700 0.054020 0.343207 0.239 Uiso 0.464(14) 1 calc R U P A 2
H27E H 0.254299 0.000781 0.301269 0.239 Uiso 0.464(14) 1 calc R U P A 2
H27F H 0.256927 0.052800 0.373025 0.239 Uiso 0.464(14) 1 calc R U P A 2
C28 C 0.6843(10) 0.1177(7) 0.4838(7) 0.127(4) Uani 1 1 d . . . . .
C29 C 0.5994(6) 0.1567(4) 0.4239(5) 0.086(2) Uani 1 1 d . . . . .
C30 C 0.6173(5) 0.2400(4) 0.4076(4) 0.0742(17) Uani 1 1 d . . . . .
C31 C 0.5297(4) 0.2792(3) 0.3517(3) 0.0635(13) Uani 1 1 d . . . . .
C32 C 0.5143(5) 0.2792(4) 0.2742(4) 0.0714(15) Uani 1 1 d . . . . .
H32 H 0.555309 0.251699 0.256338 0.086 Uiso 1 1 calc R U . . .
C33 C 0.4392(4) 0.3190(3) 0.2188(3) 0.0626(13) Uani 1 1 d . . . . .
C34 C 0.4306(5) 0.3230(4) 0.1330(4) 0.0817(19) Uani 1 1 d D U . . .
C35 C 0.3472(17) 0.2685(17) 0.0947(15) 0.122(9) Uani 0.288(13) 1 d D U P B 3
H35A H 0.299160 0.278418 0.116303 0.183 Uiso 0.288(13) 1 calc R U P B 3
H35B H 0.368148 0.215984 0.105476 0.183 Uiso 0.288(13) 1 calc R U P B 3
H35C H 0.321794 0.276833 0.038336 0.183 Uiso 0.288(13) 1 calc R U P B 3
C36 C 0.5133(16) 0.2861(17) 0.1216(18) 0.109(8) Uani 0.288(13) 1 d D U P B 3
H36A H 0.506564 0.289957 0.066804 0.164 Uiso 0.288(13) 1 calc R U P B 3
H36B H 0.516542 0.232691 0.136570 0.164 Uiso 0.288(13) 1 calc R U P B 3
H36C H 0.570197 0.311840 0.154100 0.164 Uiso 0.288(13) 1 calc R U P B 3
C37 C 0.410(2) 0.3983(10) 0.1022(16) 0.108(8) Uani 0.288(13) 1 d D U P B 3
H37A H 0.462609 0.431568 0.129005 0.162 Uiso 0.288(13) 1 calc R U P B 3
H37B H 0.354835 0.417030 0.110105 0.162 Uiso 0.288(13) 1 calc R U P B 3
H37C H 0.399140 0.397621 0.046386 0.162 Uiso 0.288(13) 1 calc R U P B 3
C35' C 0.3343(9) 0.3489(8) 0.0825(7) 0.113(5) Uani 0.712(13) 1 d D U P B 4
H35D H 0.330343 0.353317 0.028383 0.169 Uiso 0.712(13) 1 calc R U P B 4
H35E H 0.321656 0.398160 0.100759 0.169 Uiso 0.712(13) 1 calc R U P B 4
H35F H 0.288786 0.311910 0.085578 0.169 Uiso 0.712(13) 1 calc R U P B 4
C36' C 0.4608(11) 0.2546(7) 0.1040(7) 0.114(5) Uani 0.712(13) 1 d D U P B 4
H36D H 0.424528 0.211267 0.109852 0.171 Uiso 0.712(13) 1 calc R U P B 4
H36E H 0.526504 0.245688 0.133925 0.171 Uiso 0.712(13) 1 calc R U P B 4
H36F H 0.451464 0.261262 0.048945 0.171 Uiso 0.712(13) 1 calc R U P B 4
C37' C 0.4960(11) 0.3910(8) 0.1298(8) 0.119(5) Uani 0.712(13) 1 d D U P B 4
H37D H 0.560401 0.378168 0.160725 0.178 Uiso 0.712(13) 1 calc R U P B 4
H37E H 0.478277 0.436706 0.150918 0.178 Uiso 0.712(13) 1 calc R U P B 4
H37F H 0.489760 0.399986 0.075665 0.178 Uiso 0.712(13) 1 calc R U P B 4
N1 N 0.4049(3) 0.4092(2) 0.4764(2) 0.0518(9) Uani 1 1 d . . . . .
O1 O 0.3046(2) 0.48745(18) 0.3124(2) 0.0515(7) Uani 1 1 d . . . . .
O2 O 0.1898(3) 0.36605(19) 0.2359(2) 0.0578(9) Uani 1 1 d . . . . .
O3 O 0.2244(3) 0.3242(2) 0.3973(2) 0.0617(9) Uani 1 1 d . . . . .
O4 O 0.2985(3) 0.2296(2) 0.3173(3) 0.0688(10) Uani 1 1 d . . . . .
O5 O 0.3812(3) 0.3549(2) 0.2374(2) 0.0616(10) Uani 1 1 d . . . . .
O6 O 0.4793(3) 0.3072(2) 0.3863(2) 0.0606(9) Uani 1 1 d . . . . .
F1 F 0.1247(3) 0.5646(3) 0.3409(3) 0.1034(13) Uani 1 1 d . . . . .
F2 F 0.1250(5) 0.6777(4) 0.3805(5) 0.169(3) Uani 1 1 d . . . . .
F3 F 0.0712(4) 0.6517(4) 0.2571(5) 0.146(3) Uani 1 1 d . . . . .
F4 F 0.2425(4) 0.7236(2) 0.3156(3) 0.1200(17) Uani 1 1 d . . . . .
F5 F 0.2932(3) 0.6273(2) 0.3925(3) 0.0859(11) Uani 1 1 d . . . . .
F6 F 0.2037(4) 0.64067(19) 0.1898(3) 0.0924(14) Uani 1 1 d . . . . .
F7 F 0.3440(3) 0.6256(2) 0.2712(3) 0.0790(10) Uani 1 1 d . . . . .
F8 F -0.0356(8) 0.3784(9) 0.4640(7) 0.254(7) Uani 1 1 d . . . . .
F9 F -0.1079(6) 0.2952(6) 0.3955(9) 0.230(5) Uani 1 1 d . . . . .
F10 F -0.1202(5) 0.4037(5) 0.3526(5) 0.165(3) Uani 1 1 d . . . . .
F11 F -0.0203(4) 0.3130(4) 0.2972(3) 0.1276(19) Uani 1 1 d . . . . .
F12 F 0.0551(4) 0.4050(3) 0.3645(5) 0.148(3) Uani 1 1 d . . . . .
F13 F 0.0455(3) 0.2193(3) 0.4192(3) 0.1134(16) Uani 1 1 d . . . . .
F14 F 0.1292(3) 0.3090(4) 0.4902(3) 0.1187(18) Uani 1 1 d . . . . .
F15 F 0.6857(3) 0.2401(3) 0.3790(3) 0.0937(12) Uani 1 1 d . . . . .
F16 F 0.6485(3) 0.2756(3) 0.4760(2) 0.0939(13) Uani 1 1 d . . . . .
F17 F 0.5740(4) 0.1189(3) 0.3569(3) 0.1089(15) Uani 1 1 d . . . . .
F18 F 0.5290(4) 0.1534(3) 0.4490(3) 0.1103(16) Uani 1 1 d . . . . .
F19 F 0.7082(8) 0.1445(4) 0.5503(4) 0.193(5) Uani 1 1 d . . . . .
F20 F 0.6588(7) 0.0457(4) 0.4908(5) 0.187(4) Uani 1 1 d . . . . .
F21 F 0.7497(7) 0.1114(7) 0.4591(6) 0.215(5) Uani 1 1 d . . . . .
N2 N 0.5165(3) 0.4452(3) 0.5865(3) 0.0568(10) Uani 1 1 d D . . . .
H2A H 0.5746(18) 0.447(4) 0.617(3) 0.068 Uiso 1 1 d D U . . .

loop_
_atom_site_aniso_label
_atom_site_aniso_U_11
_atom_site_aniso_U_22
_atom_site_aniso_U_33
_atom_site_aniso_U_23
_atom_site_aniso_U_13
_atom_site_aniso_U_12
Eu1 0.0499(2) 0.0485(2) 0.0445(2) -0.00165(10) 0.01638(14) 0.00456(11)
C1 0.063(3) 0.052(3) 0.051(3) 0.003(2) 0.027(2) 0.001(2)
C2 0.058(3) 0.075(4) 0.061(3) -0.008(3) 0.025(3) 0.000(3)
C3 0.072(4) 0.077(4) 0.088(4) -0.004(3) 0.041(3) 0.012(3)
C4 0.089(5) 0.072(4) 0.081(4) -0.014(3) 0.044(4) 0.000(3)
C5 0.084(4) 0.069(4) 0.060(3) -0.014(3) 0.032(3) -0.017(3)
C6 0.064(3) 0.055(3) 0.047(2) -0.002(2) 0.021(2) -0.006(2)
C7 0.052(3) 0.049(2) 0.056(3) 0.004(2) 0.018(2) 0.003(2)
C8 0.082(6) 0.083(5) 0.130(8) -0.003(5) 0.028(5) 0.024(4)
C9 0.085(5) 0.048(3) 0.098(5) -0.004(3) 0.019(4) 0.007(3)
C10 0.067(4) 0.058(3) 0.065(3) 0.012(3) 0.011(3) 0.000(3)
C11 0.064(3) 0.051(3) 0.052(3) 0.004(2) 0.018(2) 0.002(2)
C12 0.072(4) 0.057(3) 0.058(3) 0.003(2) 0.007(3) 0.000(3)
C13 0.048(3) 0.065(3) 0.049(3) 0.000(2) 0.011(2) 0.000(2)
C14 0.067(4) 0.069(4) 0.056(3) 0.001(3) 0.004(3) 0.000(3)
C15 0.094(5) 0.076(4) 0.072(4) -0.003(3) 0.000(4) -0.017(4)
C16 0.063(4) 0.112(6) 0.091(5) -0.006(4) 0.010(4) 0.005(4)
C17 0.106(5) 0.081(4) 0.053(3) 0.000(3) 0.003(3) 0.005(4)
C18 0.108(8) 0.133(9) 0.141(10) -0.003(7) 0.075(8) 0.003(6)
C19 0.073(4) 0.082(4) 0.094(5) -0.001(4) 0.037(4) 0.002(3)
C20 0.072(4) 0.081(4) 0.083(4) 0.012(3) 0.037(3) -0.006(3)
C21 0.067(4) 0.068(3) 0.063(3) 0.013(3) 0.024(3) 0.002(3)
C22 0.073(4) 0.056(3) 0.102(5) -0.003(3) 0.029(4) -0.003(3)
C23 0.067(4) 0.058(3) 0.091(4) -0.013(3) 0.015(3) 0.001(3)
C24 0.096(5) 0.062(4) 0.163(8) -0.040(5) 0.040(5) -0.004(4)
C25 0.145(14) 0.058(8) 0.184(15) -0.006(9) 0.060(12) -0.007(9)
C26 0.182(17) 0.089(11) 0.113(12) -0.035(10) 0.025(12) 0.016(12)
C27 0.114(12) 0.070(9) 0.184(15) -0.052(10) 0.045(11) 0.019(8)
C25' 0.127(14) 0.094(12) 0.157(15) -0.060(11) 0.031(12) -0.019(10)
C26' 0.165(17) 0.090(11) 0.169(16) -0.063(12) 0.039(14) -0.002(12)
C27' 0.165(17) 0.077(12) 0.200(18) -0.019(12) 0.022(16) 0.030(13)
C28 0.154(10) 0.114(8) 0.101(7) 0.016(6) 0.031(7) 0.064(8)
C29 0.101(6) 0.081(4) 0.079(5) 0.002(4) 0.037(4) 0.026(4)
C30 0.072(4) 0.086(4) 0.064(3) -0.015(3) 0.023(3) 0.018(3)
C31 0.063(3) 0.067(3) 0.063(3) -0.012(3) 0.025(3) 0.006(3)
C32 0.075(4) 0.076(4) 0.069(3) -0.009(3) 0.034(3) 0.011(3)
C33 0.070(3) 0.066(3) 0.053(3) -0.008(2) 0.023(3) 0.002(3)
C34 0.095(5) 0.099(5) 0.057(3) -0.007(3) 0.035(3) 0.018(4)
C35 0.135(17) 0.159(18) 0.070(13) -0.032(13) 0.035(13) -0.002(16)
C36 0.147(18) 0.139(18) 0.062(13) 0.005(13) 0.062(13) 0.018(15)
C37 0.151(18) 0.113(16) 0.070(12) 0.037(12) 0.051(13) 0.028(15)
C35' 0.123(10) 0.152(12) 0.059(6) 0.008(6) 0.029(6) 0.028(8)
C36' 0.183(13) 0.103(8) 0.063(6) -0.016(6) 0.053(8) 0.030(9)
C37' 0.164(12) 0.123(9) 0.090(8) -0.001(7) 0.071(8) -0.014(9)
N1 0.056(2) 0.055(2) 0.047(2) -0.0001(17) 0.0218(18) 0.0038(18)
O1 0.0542(19) 0.0458(17) 0.0530(18) 0.0005(15) 0.0177(15) 0.0017(14)
O2 0.050(2) 0.059(2) 0.051(2) -0.0009(15) 0.0016(16) 0.0037(15)
O3 0.064(2) 0.066(2) 0.063(2) -0.0038(18) 0.0324(18) -0.0064(19)
O4 0.067(2) 0.049(2) 0.093(3) -0.009(2) 0.031(2) 0.0030(18)
O5 0.069(3) 0.070(2) 0.050(2) -0.0011(15) 0.0268(19) 0.0107(17)
O6 0.059(2) 0.070(2) 0.0541(19) -0.0029(17) 0.0216(16) 0.0139(17)
F1 0.092(3) 0.104(3) 0.123(4) 0.007(3) 0.050(3) 0.008(2)
F2 0.148(6) 0.155(5) 0.228(8) -0.048(6) 0.096(6) 0.040(5)
F3 0.079(3) 0.151(5) 0.179(7) 0.055(4) 0.014(4) 0.026(3)
F4 0.125(4) 0.056(2) 0.165(5) -0.011(2) 0.036(3) 0.001(2)
F5 0.088(3) 0.084(2) 0.075(2) -0.0180(19) 0.017(2) 0.010(2)
F6 0.101(3) 0.070(2) 0.080(3) 0.0273(18) 0.002(2) -0.0044(18)
F7 0.080(3) 0.0674(19) 0.087(3) 0.0108(18) 0.027(2) -0.0137(18)
F8 0.179(9) 0.422(18) 0.180(9) -0.067(10) 0.088(7) 0.107(11)
F9 0.142(6) 0.201(8) 0.416(17) 0.087(10) 0.184(9) 0.033(6)
F10 0.123(5) 0.172(6) 0.233(8) 0.051(6) 0.105(5) 0.072(5)
F11 0.106(4) 0.174(6) 0.095(3) 0.004(3) 0.027(3) 0.045(4)
F12 0.105(4) 0.082(3) 0.278(8) 0.054(4) 0.094(5) 0.020(3)
F13 0.105(3) 0.096(3) 0.162(4) 0.044(3) 0.076(3) -0.002(2)
F14 0.091(3) 0.203(6) 0.074(3) -0.003(3) 0.044(2) -0.004(3)
F15 0.066(2) 0.108(3) 0.113(3) 0.000(2) 0.039(2) 0.021(2)
F16 0.074(2) 0.108(3) 0.076(2) -0.026(2) 0.0003(18) 0.026(2)
F17 0.158(5) 0.074(2) 0.083(3) -0.009(2) 0.029(3) 0.016(3)
F18 0.124(4) 0.107(3) 0.113(4) 0.029(3) 0.059(3) 0.019(3)
F19 0.247(10) 0.162(7) 0.095(5) 0.006(4) -0.028(5) 0.081(6)
F20 0.253(9) 0.118(5) 0.154(6) 0.043(4) 0.033(6) 0.066(6)
F21 0.167(7) 0.261(10) 0.233(10) 0.121(9) 0.091(7) 0.142(8)
N2 0.053(2) 0.063(3) 0.050(2) -0.0063(19) 0.0124(19) -0.004(2)

loop_
_atom_type_symbol
_atom_type_description
_atom_type_scat_dispersion_real
_atom_type_scat_dispersion_imag
_atom_type_scat_source
C C 0.0181 0.0091 'International Tables Vol C Tables 4.2.6.8 and 6.1.1.4'
H H 0.0000 0.0000 'International Tables Vol C Tables 4.2.6.8 and 6.1.1.4'
N N 0.0311 0.0180 'International Tables Vol C Tables 4.2.6.8 and 6.1.1.4'
O O 0.0492 0.0322 'International Tables Vol C Tables 4.2.6.8 and 6.1.1.4'
F F 0.0727 0.0534 'International Tables Vol C Tables 4.2.6.8 and 6.1.1.4'
Eu Eu -8.9294 11.1857 'International Tables Vol C Tables 4.2.6.8 and 6.1.1.4'

loop_
_geom_angle_atom_site_label_1
_geom_angle_atom_site_label_2
_geom_angle_atom_site_label_3
_geom_angle
_geom_angle_site_symmetry_1
_geom_angle_site_symmetry_3
_geom_angle_publ_flag
O3 Eu1 O4 72.94(14) . . ?
O3 Eu1 O6 122.01(14) . . ?
O4 Eu1 O6 79.34(15) . . ?
O3 Eu1 O5 150.59(15) . . ?
O4 Eu1 O5 86.14(14) . . ?
O6 Eu1 O5 72.08(14) . . ?
O3 Eu1 O2 77.82(14) . . ?
O4 Eu1 O2 80.42(15) . . ?
O6 Eu1 O2 145.12(13) . . ?
O5 Eu1 O2 78.50(15) . . ?
O3 Eu1 O1 105.07(13) . . ?
O4 Eu1 O1 153.36(16) . . ?
O6 Eu1 O1 120.78(13) . . ?
O5 Eu1 O1 84.39(12) . . ?
O2 Eu1 O1 73.31(12) . . ?
O3 Eu1 N1 78.64(14) . . ?
O4 Eu1 N1 123.04(15) . . ?
O6 Eu1 N1 75.61(13) . . ?
O5 Eu1 N1 130.70(15) . . ?
O2 Eu1 N1 139.16(13) . . ?
O1 Eu1 N1 81.28(13) . . ?
C6 C1 C2 120.2(5) . . ?
C6 C1 N1 109.6(5) . . ?
C2 C1 N1 130.1(5) . . ?
C3 C2 C1 117.2(5) . . ?
C3 C2 H2 121.4 . . ?
C1 C2 H2 121.4 . . ?
C2 C3 C4 121.9(6) . . ?
C2 C3 H3 119.0 . . ?
C4 C3 H3 119.0 . . ?
C5 C4 C3 121.4(6) . . ?
C5 C4 H4 119.3 . . ?
C3 C4 H4 119.3 . . ?
C4 C5 C6 116.9(6) . . ?
C4 C5 H5 121.5 . . ?
C6 C5 H5 121.5 . . ?
N2 C6 C5 132.5(5) . . ?
N2 C6 C1 105.1(4) . . ?
C5 C6 C1 122.4(5) . . ?
N1 C7 N2 113.3(5) . . ?
N1 C7 H7 123.4 . . ?
N2 C7 H7 123.4 . . ?
F1 C8 F3 107.5(8) . . ?
F1 C8 F2 106.1(10) . . ?
F3 C8 F2 108.9(7) . . ?
F1 C8 C9 112.5(6) . . ?
F3 C8 C9 112.1(10) . . ?
F2 C8 C9 109.5(8) . . ?
F4 C9 F5 107.6(6) . . ?
F4 C9 C8 108.7(6) . . ?
F5 C9 C8 107.4(8) . . ?
F4 C9 C10 108.2(7) . . ?
F5 C9 C10 108.7(5) . . ?
C8 C9 C10 115.9(7) . . ?
F6 C10 F7 105.7(5) . . ?
F6 C10 C11 111.9(5) . . ?
F7 C10 C11 109.1(5) . . ?
F6 C10 C9 107.7(5) . . ?
F7 C10 C9 105.1(5) . . ?
C11 C10 C9 116.5(5) . . ?
O1 C11 C12 129.3(5) . . ?
O1 C11 C10 113.4(5) . . ?
C12 C11 C10 117.2(5) . . ?
C11 C12 C13 124.4(5) . . ?
C11 C12 H12 117.8 . . ?
C13 C12 H12 117.8 . . ?
O2 C13 C12 122.5(5) . . ?
O2 C13 C14 119.0(5) . . ?
C12 C13 C14 118.5(5) . . ?
C15 C14 C16 110.7(6) . . ?
C15 C14 C13 110.0(5) . . ?
C16 C14 C13 108.6(5) . . ?
C15 C14 C17 110.2(6) . . ?
C16 C14 C17 110.0(6) . . ?
C13 C14 C17 107.3(6) . . ?
C14 C15 H15A 109.5 . . ?
C14 C15 H15B 109.5 . . ?
H15A C15 H15B 109.5 . . ?
C14 C15 H15C 109.5 . . ?
H15A C15 H15C 109.5 . . ?
H15B C15 H15C 109.5 . . ?
C14 C16 H16A 109.5 . . ?
C14 C16 H16B 109.5 . . ?
H16A C16 H16B 109.5 . . ?
C14 C16 H16C 109.5 . . ?
H16A C16 H16C 109.5 . . ?
H16B C16 H16C 109.5 . . ?
C14 C17 H17A 109.5 . . ?
C14 C17 H17B 109.5 . . ?
H17A C17 H17B 109.5 . . ?
C14 C17 H17C 109.5 . . ?
H17A C17 H17C 109.5 . . ?
H17B C17 H17C 109.5 . . ?
F8 C18 F9 104.8(13) . . ?
F8 C18 F10 107.5(11) . . ?
F9 C18 F10 107.5(12) . . ?
F8 C18 C19 111.6(11) . . ?
F9 C18 C19 111.7(10) . . ?
F10 C18 C19 113.3(10) . . ?
F12 C19 F11 106.8(8) . . ?
F12 C19 C18 107.3(8) . . ?
F11 C19 C18 105.5(8) . . ?
F12 C19 C20 110.4(6) . . ?
F11 C19 C20 107.8(6) . . ?
C18 C19 C20 118.4(8) . . ?
F13 C20 F14 106.1(6) . . ?
F13 C20 C21 112.5(6) . . ?
F14 C20 C21 109.6(6) . . ?
F13 C20 C19 105.6(6) . . ?
F14 C20 C19 108.3(6) . . ?
C21 C20 C19 114.3(6) . . ?
O3 C21 C22 128.3(6) . . ?
O3 C21 C20 113.4(5) . . ?
C22 C21 C20 118.4(6) . . ?
C21 C22 C23 122.3(6) . . ?
C21 C22 H22 118.8 . . ?
C23 C22 H22 118.8 . . ?
O4 C23 C22 123.3(6) . . ?
O4 C23 C24 117.3(6) . . ?
C22 C23 C24 119.4(6) . . ?
C26 C24 C27 115.3(11) . . ?
C27' C24 C23 114.3(13) . . ?
C26 C24 C23 111.7(10) . . ?
C27 C24 C23 107.3(8) . . ?
C27' C24 C25' 112.3(11) . . ?
C23 C24 C25' 110.5(9) . . ?
C27' C24 C26' 111.6(11) . . ?
C23 C24 C26' 105.1(9) . . ?
C25' C24 C26' 102.1(10) . . ?
C26 C24 C25 108.6(10) . . ?
C27 C24 C25 103.1(9) . . ?
C23 C24 C25 110.5(9) . . ?
C24 C25 H25A 109.5 . . ?
C24 C25 H25B 109.5 . . ?
H25A C25 H25B 109.5 . . ?
C24 C25 H25C 109.5 . . ?
H25A C25 H25C 109.5 . . ?
H25B C25 H25C 109.5 . . ?
C24 C26 H26A 109.5 . . ?
C24 C26 H26B 109.5 . . ?
H26A C26 H26B 109.5 . . ?
C24 C26 H26C 109.5 . . ?
H26A C26 H26C 109.5 . . ?
H26B C26 H26C 109.5 . . ?
C24 C27 H27A 109.5 . . ?
C24 C27 H27B 109.5 . . ?
H27A C27 H27B 109.5 . . ?
C24 C27 H27C 109.5 . . ?
H27A C27 H27C 109.5 . . ?
H27B C27 H27C 109.5 . . ?
C24 C25' H25D 109.5 . . ?
C24 C25' H25E 109.5 . . ?
H25D C25' H25E 109.5 . . ?
C24 C25' H25F 109.5 . . ?
H25D C25' H25F 109.5 . . ?
H25E C25' H25F 109.5 . . ?
C24 C26' H26D 109.5 . . ?
C24 C26' H26E 109.5 . . ?
H26D C26' H26E 109.5 . . ?
C24 C26' H26F 109.5 . . ?
H26D C26' H26F 109.5 . . ?
H26E C26' H26F 109.5 . . ?
C24 C27' H27D 109.5 . . ?
C24 C27' H27E 109.5 . . ?
H27D C27' H27E 109.5 . . ?
C24 C27' H27F 109.5 . . ?
H27D C27' H27F 109.5 . . ?
H27E C27' H27F 109.5 . . ?
F19 C28 F21 113.7(15) . . ?
F19 C28 F20 104.9(11) . . ?
F21 C28 F20 104.6(10) . . ?
F19 C28 C29 114.1(9) . . ?
F21 C28 C29 111.8(10) . . ?
F20 C28 C29 106.7(11) . . ?
F17 C29 F18 107.3(8) . . ?
F17 C29 C28 109.2(7) . . ?
F18 C29 C28 109.1(8) . . ?
F17 C29 C30 108.1(6) . . ?
F18 C29 C30 109.6(6) . . ?
C28 C29 C30 113.5(9) . . ?
F16 C30 F15 107.7(6) . . ?
F16 C30 C31 110.4(5) . . ?
F15 C30 C31 111.5(6) . . ?
F16 C30 C29 107.1(6) . . ?
F15 C30 C29 107.4(5) . . ?
C31 C30 C29 112.5(6) . . ?
O6 C31 C32 128.4(6) . . ?
O6 C31 C30 113.1(5) . . ?
C32 C31 C30 118.5(5) . . ?
C31 C32 C33 122.5(5) . . ?
C31 C32 H32 118.7 . . ?
C33 C32 H32 118.7 . . ?
O5 C33 C32 122.6(5) . . ?
O5 C33 C34 117.2(5) . . ?
C32 C33 C34 120.1(5) . . ?
C36' C34 C35' 113.5(8) . . ?
C37 C34 C36 114.8(12) . . ?
C37 C34 C33 111.9(12) . . ?
C36' C34 C33 114.6(7) . . ?
C35' C34 C33 110.1(7) . . ?
C36 C34 C33 111.1(12) . . ?
C37 C34 C35 111.5(12) . . ?
C36 C34 C35 106.0(11) . . ?
C33 C34 C35 100.6(11) . . ?
C36' C34 C37' 108.5(8) . . ?
C35' C34 C37' 104.4(8) . . ?
C33 C34 C37' 104.8(6) . . ?
C34 C35 H35A 109.5 . . ?
C34 C35 H35B 109.5 . . ?
H35A C35 H35B 109.5 . . ?
C34 C35 H35C 109.5 . . ?
H35A C35 H35C 109.5 . . ?
H35B C35 H35C 109.5 . . ?
C34 C36 H36A 109.5 . . ?
C34 C36 H36B 109.5 . . ?
H36A C36 H36B 109.5 . . ?
C34 C36 H36C 109.5 . . ?
H36A C36 H36C 109.5 . . ?
H36B C36 H36C 109.5 . . ?
C34 C37 H37A 109.5 . . ?
C34 C37 H37B 109.5 . . ?
H37A C37 H37B 109.5 . . ?
C34 C37 H37C 109.5 . . ?
H37A C37 H37C 109.5 . . ?
H37B C37 H37C 109.5 . . ?
C34 C35' H35D 109.5 . . ?
C34 C35' H35E 109.5 . . ?
H35D C35' H35E 109.5 . . ?
C34 C35' H35F 109.5 . . ?
H35D C35' H35F 109.5 . . ?
H35E C35' H35F 109.5 . . ?
C34 C36' H36D 109.5 . . ?
C34 C36' H36E 109.5 . . ?
H36D C36' H36E 109.5 . . ?
C34 C36' H36F 109.5 . . ?
H36D C36' H36F 109.5 . . ?
H36E C36' H36F 109.5 . . ?
C34 C37' H37D 109.5 . . ?
C34 C37' H37E 109.5 . . ?
H37D C37' H37E 109.5 . . ?
C34 C37' H37F 109.5 . . ?
H37D C37' H37F 109.5 . . ?
H37E C37' H37F 109.5 . . ?
C7 N1 C1 104.4(4) . . ?
C7 N1 Eu1 125.9(3) . . ?
C1 N1 Eu1 129.2(3) . . ?
C11 O1 Eu1 131.3(3) . . ?
C13 O2 Eu1 138.2(3) . . ?
C21 O3 Eu1 132.0(4) . . ?
C23 O4 Eu1 136.4(4) . . ?
C33 O5 Eu1 136.7(4) . . ?
C31 O6 Eu1 133.2(4) . . ?
C7 N2 C6 107.5(4) . . ?
C7 N2 H2A 118(4) . . ?
C6 N2 H2A 134(4) . . ?

loop_
_geom_bond_atom_site_label_1
_geom_bond_atom_site_label_2
_geom_bond_distance
_geom_bond_site_symmetry_2
_geom_bond_publ_flag
Eu1 O3 2.300(4) . ?
Eu1 O4 2.317(4) . ?
Eu1 O6 2.325(4) . ?
Eu1 O5 2.340(4) . ?
Eu1 O2 2.350(4) . ?
Eu1 O1 2.372(3) . ?
Eu1 N1 2.497(4) . ?
C1 C6 1.396(8) . ?
C1 C2 1.398(8) . ?
C1 N1 1.402(6) . ?
C2 C3 1.382(8) . ?
C2 H2 0.9500 . ?
C3 C4 1.395(10) . ?
C3 H3 0.9500 . ?
C4 C5 1.374(10) . ?
C4 H4 0.9500 . ?
C5 C6 1.388(8) . ?
C5 H5 0.9500 . ?
C6 N2 1.384(7) . ?
C7 N1 1.325(6) . ?
C7 N2 1.343(7) . ?
C7 H7 0.9500 . ?
C8 F1 1.317(10) . ?
C8 F3 1.319(12) . ?
C8 F2 1.347(12) . ?
C8 C9 1.496(13) . ?
C9 F4 1.344(7) . ?
C9 F5 1.348(9) . ?
C9 C10 1.542(11) . ?
C10 F6 1.351(7) . ?
C10 F7 1.366(7) . ?
C10 C11 1.530(8) . ?
C11 O1 1.290(6) . ?
C11 C12 1.349(8) . ?
C12 C13 1.429(8) . ?
C12 H12 0.9500 . ?
C13 O2 1.240(6) . ?
C13 C14 1.533(8) . ?
C14 C15 1.523(10) . ?
C14 C16 1.530(10) . ?
C14 C17 1.536(10) . ?
C15 H15A 0.9800 . ?
C15 H15B 0.9800 . ?
C15 H15C 0.9800 . ?
C16 H16A 0.9800 . ?
C16 H16B 0.9800 . ?
C16 H16C 0.9800 . ?
C17 H17A 0.9800 . ?
C17 H17B 0.9800 . ?
C17 H17C 0.9800 . ?
C18 F8 1.253(16) . ?
C18 F9 1.268(13) . ?
C18 F10 1.283(14) . ?
C18 C19 1.513(13) . ?
C19 F12 1.317(9) . ?
C19 F11 1.326(10) . ?
C19 C20 1.525(11) . ?
C20 F13 1.351(8) . ?
C20 F14 1.356(8) . ?
C20 C21 1.512(9) . ?
C21 O3 1.271(7) . ?
C21 C22 1.376(9) . ?
C22 C23 1.408(10) . ?
C22 H22 0.9500 . ?
C23 O4 1.249(8) . ?
C23 C24 1.534(10) . ?
C24 C27' 1.410(15) . ?
C24 C26 1.423(14) . ?
C24 C27 1.509(13) . ?
C24 C25' 1.553(14) . ?
C24 C26' 1.572(16) . ?
C24 C25 1.600(14) . ?
C25 H25A 0.9800 . ?
C25 H25B 0.9800 . ?
C25 H25C 0.9800 . ?
C26 H26A 0.9800 . ?
C26 H26B 0.9800 . ?
C26 H26C 0.9800 . ?
C27 H27A 0.9800 . ?
C27 H27B 0.9800 . ?
C27 H27C 0.9800 . ?
C25' H25D 0.9800 . ?
C25' H25E 0.9800 . ?
C25' H25F 0.9800 . ?
C26' H26D 0.9800 . ?
C26' H26E 0.9800 . ?
C26' H26F 0.9800 . ?
C27' H27D 0.9800 . ?
C27' H27E 0.9800 . ?
C27' H27F 0.9800 . ?
C28 F19 1.240(13) . ?
C28 F21 1.260(15) . ?
C28 F20 1.353(15) . ?
C28 C29 1.539(13) . ?
C29 F17 1.333(9) . ?
C29 F18 1.334(10) . ?
C29 C30 1.549(11) . ?
C30 F16 1.333(7) . ?
C30 F15 1.347(8) . ?
C30 C31 1.540(9) . ?
C31 O6 1.275(6) . ?
C31 C32 1.361(8) . ?
C32 C33 1.424(9) . ?
C32 H32 0.9500 . ?
C33 O5 1.248(7) . ?
C33 C34 1.542(8) . ?
C34 C37 1.437(15) . ?
C34 C36' 1.466(11) . ?
C34 C35' 1.515(12) . ?
C34 C36 1.522(16) . ?
C34 C35 1.562(16) . ?
C34 C37' 1.588(12) . ?
C35 H35A 0.9800 . ?
C35 H35B 0.9800 . ?
C35 H35C 0.9800 . ?
C36 H36A 0.9800 . ?
C36 H36B 0.9800 . ?
C36 H36C 0.9800 . ?
C37 H37A 0.9800 . ?
C37 H37B 0.9800 . ?
C37 H37C 0.9800 . ?
C35' H35D 0.9800 . ?
C35' H35E 0.9800 . ?
C35' H35F 0.9800 . ?
C36' H36D 0.9800 . ?
C36' H36E 0.9800 . ?
C36' H36F 0.9800 . ?
C37' H37D 0.9800 . ?
C37' H37E 0.9800 . ?
C37' H37F 0.9800 . ?
N2 H2A 0.87(2) . ?

loop_
_geom_hbond_atom_site_label_D
_geom_hbond_atom_site_label_H
_geom_hbond_atom_site_label_A
_geom_hbond_distance_DH
_geom_hbond_distance_HA
_geom_hbond_distance_DA
_geom_hbond_angle_DHA
_geom_hbond_site_symmetry_A
_geom_hbond_publ_flag
C7 H7 O6 0.95 2.40 2.959(6) 117.0 . yes
C7 H7 F5 0.95 2.62 3.158(7) 116.6 3_666 yes
N2 H2A O1 0.87(2) 2.19(4) 2.972(6) 149(6) 3_666 yes
N2 H2A F5 0.87(2) 2.49(5) 3.112(6) 128(5) 3_666 yes
N2 H2A F7 0.87(2) 2.36(5) 3.001(6) 130(5) 3_666 yes

loop_
_geom_torsion_atom_site_label_1
_geom_torsion_atom_site_label_2
_geom_torsion_atom_site_label_3
_geom_torsion_atom_site_label_4
_geom_torsion
_geom_torsion_site_symmetry_1
_geom_torsion_site_symmetry_2
_geom_torsion_site_symmetry_3
_geom_torsion_site_symmetry_4
_geom_torsion_publ_flag
C6 C1 C2 C3 0.0(8) . . . . ?
N1 C1 C2 C3 -177.2(6) . . . . ?
C1 C2 C3 C4 0.1(10) . . . . ?
C2 C3 C4 C5 -0.3(11) . . . . ?
C3 C4 C5 C6 0.5(10) . . . . ?
C4 C5 C6 N2 177.9(6) . . . . ?
C4 C5 C6 C1 -0.5(9) . . . . ?
C2 C1 C6 N2 -178.5(5) . . . . ?
N1 C1 C6 N2 -0.8(6) . . . . ?
C2 C1 C6 C5 0.2(8) . . . . ?
N1 C1 C6 C5 178.0(5) . . . . ?
F1 C8 C9 F4 -172.1(8) . . . . ?
F3 C8 C9 F4 66.5(9) . . . . ?
F2 C8 C9 F4 -54.4(11) . . . . ?
F1 C8 C9 F5 -56.0(10) . . . . ?
F3 C8 C9 F5 -177.3(6) . . . . ?
F2 C8 C9 F5 61.7(9) . . . . ?
F1 C8 C9 C10 65.8(11) . . . . ?
F3 C8 C9 C10 -55.6(9) . . . . ?
F2 C8 C9 C10 -176.5(7) . . . . ?
F4 C9 C10 F6 -51.7(7) . . . . ?
F5 C9 C10 F6 -168.3(5) . . . . ?
C8 C9 C10 F6 70.6(8) . . . . ?
F4 C9 C10 F7 60.7(7) . . . . ?
F5 C9 C10 F7 -55.9(6) . . . . ?
C8 C9 C10 F7 -176.9(6) . . . . ?
F4 C9 C10 C11 -178.4(6) . . . . ?
F5 C9 C10 C11 65.0(7) . . . . ?
C8 C9 C10 C11 -56.0(8) . . . . ?
F6 C10 C11 O1 165.5(5) . . . . ?
F7 C10 C11 O1 48.8(7) . . . . ?
C9 C10 C11 O1 -70.0(7) . . . . ?
F6 C10 C11 C12 -17.8(8) . . . . ?
F7 C10 C11 C12 -134.5(6) . . . . ?
C9 C10 C11 C12 106.7(7) . . . . ?
O1 C11 C12 C13 1.4(11) . . . . ?
C10 C11 C12 C13 -174.7(6) . . . . ?
C11 C12 C13 O2 0.2(10) . . . . ?
C11 C12 C13 C14 178.6(6) . . . . ?
O2 C13 C14 C15 -2.0(8) . . . . ?
C12 C13 C14 C15 179.5(6) . . . . ?
O2 C13 C14 C16 119.2(6) . . . . ?
C12 C13 C14 C16 -59.2(8) . . . . ?
O2 C13 C14 C17 -121.9(6) . . . . ?
C12 C13 C14 C17 59.6(7) . . . . ?
F8 C18 C19 F12 -68.2(14) . . . . ?
F9 C18 C19 F12 174.9(12) . . . . ?
F10 C18 C19 F12 53.3(13) . . . . ?
F8 C18 C19 F11 178.1(12) . . . . ?
F9 C18 C19 F11 61.2(14) . . . . ?
F10 C18 C19 F11 -60.4(12) . . . . ?
F8 C18 C19 C20 57.4(15) . . . . ?
F9 C18 C19 C20 -59.5(15) . . . . ?
F10 C18 C19 C20 179.0(9) . . . . ?
F12 C19 C20 F13 178.3(7) . . . . ?
F11 C19 C20 F13 -65.4(8) . . . . ?
C18 C19 C20 F13 54.1(10) . . . . ?
F12 C19 C20 F14 64.9(8) . . . . ?
F11 C19 C20 F14 -178.8(6) . . . . ?
C18 C19 C20 F14 -59.3(10) . . . . ?
F12 C19 C20 C21 -57.6(9) . . . . ?
F11 C19 C20 C21 58.7(8) . . . . ?
C18 C19 C20 C21 178.2(8) . . . . ?
F13 C20 C21 O3 -164.3(6) . . . . ?
F14 C20 C21 O3 -46.5(7) . . . . ?
C19 C20 C21 O3 75.3(8) . . . . ?
F13 C20 C21 C22 15.2(9) . . . . ?
F14 C20 C21 C22 133.0(7) . . . . ?
C19 C20 C21 C22 -105.2(7) . . . . ?
O3 C21 C22 C23 -0.2(12) . . . . ?
C20 C21 C22 C23 -179.7(6) . . . . ?
C21 C22 C23 O4 -1.5(12) . . . . ?
C21 C22 C23 C24 177.7(7) . . . . ?
O4 C23 C24 C27' 95.0(15) . . . . ?
C22 C23 C24 C27' -84.1(15) . . . . ?
O4 C23 C24 C26 -85.1(13) . . . . ?
C22 C23 C24 C26 95.7(14) . . . . ?
O4 C23 C24 C27 42.2(13) . . . . ?
C22 C23 C24 C27 -137.0(11) . . . . ?
O4 C23 C24 C25' -137.1(12) . . . . ?
C22 C23 C24 C25' 43.7(14) . . . . ?
O4 C23 C24 C26' -27.7(13) . . . . ?
C22 C23 C24 C26' 153.2(12) . . . . ?
O4 C23 C24 C25 153.9(10) . . . . ?
C22 C23 C24 C25 -25.3(12) . . . . ?
F19 C28 C29 F17 -173.7(12) . . . . ?
F21 C28 C29 F17 55.5(15) . . . . ?
F20 C28 C29 F17 -58.3(11) . . . . ?
F19 C28 C29 F18 -56.8(15) . . . . ?
F21 C28 C29 F18 172.4(11) . . . . ?
F20 C28 C29 F18 58.6(11) . . . . ?
F19 C28 C29 C30 65.7(15) . . . . ?
F21 C28 C29 C30 -65.1(13) . . . . ?
F20 C28 C29 C30 -178.9(8) . . . . ?
F17 C29 C30 F16 -175.9(6) . . . . ?
F18 C29 C30 F16 67.5(8) . . . . ?
C28 C29 C30 F16 -54.7(9) . . . . ?
F17 C29 C30 F15 -60.5(8) . . . . ?
F18 C29 C30 F15 -177.1(6) . . . . ?
C28 C29 C30 F15 60.7(8) . . . . ?
F17 C29 C30 C31 62.5(8) . . . . ?
F18 C29 C30 C31 -54.0(8) . . . . ?
C28 C29 C30 C31 -176.2(7) . . . . ?
F16 C30 C31 O6 -33.9(8) . . . . ?
F15 C30 C31 O6 -153.6(5) . . . . ?
C29 C30 C31 O6 85.7(6) . . . . ?
F16 C30 C31 C32 147.1(6) . . . . ?
F15 C30 C31 C32 27.4(9) . . . . ?
C29 C30 C31 C32 -93.3(7) . . . . ?
O6 C31 C32 C33 6.1(11) . . . . ?
C30 C31 C32 C33 -175.0(6) . . . . ?
C31 C32 C33 O5 -1.8(10) . . . . ?
C31 C32 C33 C34 174.3(6) . . . . ?
O5 C33 C34 C37 42.2(16) . . . . ?
C32 C33 C34 C37 -134.1(16) . . . . ?
O5 C33 C34 C36' -148.3(9) . . . . ?
C32 C33 C34 C36' 35.4(11) . . . . ?
O5 C33 C34 C35' -18.9(10) . . . . ?
C32 C33 C34 C35' 164.8(8) . . . . ?
O5 C33 C34 C36 171.9(14) . . . . ?
C32 C33 C34 C36 -4.4(15) . . . . ?
O5 C33 C34 C35 -76.2(14) . . . . ?
C32 C33 C34 C35 107.4(14) . . . . ?
O5 C33 C34 C37' 92.9(8) . . . . ?
C32 C33 C34 C37' -83.4(9) . . . . ?
N2 C7 N1 C1 0.8(6) . . . . ?
N2 C7 N1 Eu1 173.8(3) . . . . ?
C6 C1 N1 C7 0.0(5) . . . . ?
C2 C1 N1 C7 177.5(5) . . . . ?
C6 C1 N1 Eu1 -172.6(3) . . . . ?
C2 C1 N1 Eu1 4.8(8) . . . . ?
C12 C11 O1 Eu1 5.2(9) . . . . ?
C10 C11 O1 Eu1 -178.6(4) . . . . ?
C12 C13 O2 Eu1 -9.4(9) . . . . ?
C14 C13 O2 Eu1 172.2(4) . . . . ?
C22 C21 O3 Eu1 18.4(10) . . . . ?
C20 C21 O3 Eu1 -162.2(4) . . . . ?
C22 C23 O4 Eu1 -16.0(11) . . . . ?
C24 C23 O4 Eu1 164.9(5) . . . . ?
C32 C33 O5 Eu1 -19.5(9) . . . . ?
C34 C33 O5 Eu1 164.3(4) . . . . ?
C32 C31 O6 Eu1 9.8(10) . . . . ?
C30 C31 O6 Eu1 -169.1(4) . . . . ?
N1 C7 N2 C6 -1.4(6) . . . . ?
C5 C6 N2 C7 -177.3(6) . . . . ?
C1 C6 N2 C7 1.3(6) . . . . ?
